data_2014064
loop_
_publ_author_name
'Thamotharan, S.'
'Parthasarathi, V.'
'Gupta, Ranju'
'Jindal, D. P.'
'Linden, Anthony'

_publ_section_title
;
 2'-(4-Fluorophenyl)-[1,2,3]triazolo[4',5':16,17]androst-5-en-3\b-ol
 methanol hemisolvate
;
_journal_issue 6
_journal_name_full 'Acta Crystallographica Section C'
_journal_page_first o405
_journal_page_last o407
_journal_paper_doi 10.1107/S0108270104008455
_journal_volume 60
_journal_year 2004
_chemical_formula_iupac 'C25 H30 F N3 O , 0.5C H4 O'
_chemical_formula_moiety 'C25 H30 F N3 O , 0.5C H4 O'
_chemical_formula_sum 'C25.5 H32 F N3 O1.5'
_chemical_formula_weight 423.54
_chemical_melting_point 487
_chemical_name_systematic
;
2'-(4-Fluorophenyl)-[1,2,3]triazolo[4',5':16,17]androst-5-en-3\b-ol methanol
hemisolvate
;
_space_group_IT_number 1
_symmetry_cell_setting triclinic
_symmetry_space_group_name_Hall 'P 1'
_symmetry_space_group_name_H-M 'P 1'
_atom_sites_solution_hydrogens geom
_atom_sites_solution_primary direct
_atom_sites_solution_secondary difmap
_audit_creation_method SHELXL97
_cell_angle_alpha 80.7761(9)
_cell_angle_beta 87.7492(13)
_cell_angle_gamma 74.1122(11)
_cell_formula_units_Z 4
_cell_length_a 6.80860(10)
_cell_length_b 10.5682(3)
_cell_length_c 32.5223(7)
_cell_measurement_reflns_used 7675
_cell_measurement_temperature 160(2)
_cell_measurement_theta_max 25.03
_cell_measurement_theta_min 2.0
_cell_volume 2221.61(9)
_computing_cell_refinement 'DENZO-SMN (Otwinowski & Minor, 1997)'
_computing_data_collection 'COLLECT (Nonius, 2000)'
_computing_data_reduction 'DENZO-SMN and SCALEPACK (Otwinowski & Minor, 1997)'
_computing_molecular_graphics 'ORTEP-3 (Farrugia, 1997)'
_computing_publication_material 'SHELXL97 and PLATON (Spek, 2003)'
_computing_structure_refinement 'SHELXL97 (Sheldrick, 1997)'
_computing_structure_solution 'SnB (Miller et al., 1994)'
_diffrn_ambient_temperature 160(2)
_diffrn_detector_area_resol_mean 9
_diffrn_measured_fraction_theta_full 0.994
_diffrn_measured_fraction_theta_max 0.994
_diffrn_measurement_device_type 'Nonius KappaCCD area-detector'
_diffrn_measurement_method '\f and \w scans with \k offsets'
_diffrn_radiation_monochromator 'horizontally mounted graphite crystal'
_diffrn_radiation_source 'Nonius FR591 sealed-tube generator'
_diffrn_radiation_type 'Mo K\a'
_diffrn_radiation_wavelength 0.71073
_diffrn_reflns_av_R_equivalents 0.055
_diffrn_reflns_av_sigmaI/netI 0.0688
_diffrn_reflns_limit_h_max 8
_diffrn_reflns_limit_h_min -8
_diffrn_reflns_limit_k_max 12
_diffrn_reflns_limit_k_min -11
_diffrn_reflns_limit_l_max 38
_diffrn_reflns_limit_l_min -38
_diffrn_reflns_number 30909
_diffrn_reflns_theta_full 25.05
_diffrn_reflns_theta_max 25.05
_diffrn_reflns_theta_min 2.56
_diffrn_standards_decay_% 0
_diffrn_standards_number 0
_exptl_absorpt_coefficient_mu 0.085
_exptl_absorpt_correction_type none
_exptl_crystal_colour 'pale yellow'
_exptl_crystal_density_diffrn 1.266
_exptl_crystal_density_meas ?
_exptl_crystal_density_method 'not measured'
_exptl_crystal_description prism
_exptl_crystal_F_000 908
_exptl_crystal_size_max 0.35
_exptl_crystal_size_mid 0.10
_exptl_crystal_size_min 0.08
_refine_diff_density_max 0.174
_refine_diff_density_min -0.177
_refine_ls_extinction_coef 0.0138(16)
_refine_ls_extinction_expression Fc^*^=kFc[1+0.001xFc^2^\l^3^/sin(2\q)]^-1/4^
_refine_ls_extinction_method 'SHELXL97 (Sheldrick, 1997)'
_refine_ls_goodness_of_fit_ref 1.045
_refine_ls_hydrogen_treatment mixed
_refine_ls_matrix_type full
_refine_ls_number_parameters 1152
_refine_ls_number_reflns 7832
_refine_ls_number_restraints 3
_refine_ls_restrained_S_all 1.045
_refine_ls_R_factor_all 0.0623
_refine_ls_R_factor_gt 0.0417
_refine_ls_shift/su_max 0.001
_refine_ls_shift/su_mean 0.000
_refine_ls_structure_factor_coef Fsqd
_refine_ls_weighting_details 'calc w = 1/[\s^2^(Fo^2^)+(0.0402P)^2^+0.1129P] where P=(Fo^2^+2Fc^2^)/3'
_refine_ls_weighting_scheme calc
_refine_ls_wR_factor_gt 0.0825
_refine_ls_wR_factor_ref 0.0927
_reflns_number_gt 6305
_reflns_number_total 7832
_reflns_threshold_expression I>2\s(I)
_cod_data_source_file sk1714.cif
_cod_data_source_block I
_cod_depositor_comments
;
The following automatic conversions were performed:

'_exptl_crystal_density_meas' value 'not measured' was changed to '?'
- the value is perceived as not measured.

Automatic conversion script
Id: cif_fix_values 3008 2015-01-20 13:52:24Z robertas 
;
_cod_original_formula_sum 'C25.50 H32 F N3 O1.50'
_cod_database_code 2014064
_cod_database_fobs_code 2014064

loop_
_symmetry_equiv_pos_as_xyz
'x, y, z'

loop_
_atom_site_label
_atom_site_fract_x
_atom_site_fract_y
_atom_site_fract_z
_atom_site_U_iso_or_equiv
_atom_site_adp_type
_atom_site_calc_flag
_atom_site_refinement_flags
_atom_site_occupancy
_atom_site_disorder_assembly
_atom_site_disorder_group
_atom_site_type_symbol
F26A 0.2136(3) 1.2713(2) 1.09171(7) 0.0525(6) Uani d . 1 . . F
O3A 0.6170(4) -0.1382(2) 0.84771(8) 0.0395(6) Uani d . 1 . . O
H3A 0.513(7) -0.129(5) 0.8325(15) 0.083(17) Uiso d . 1 . . H
N20A 0.4961(4) 0.7450(3) 1.00991(9) 0.0323(7) Uani d . 1 . . N
N21A 0.3666(4) 0.8663(3) 0.99710(8) 0.0311(6) Uani d . 1 . . N
N22A 0.2730(4) 0.8829(3) 0.95977(8) 0.0332(7) Uani d . 1 . . N
C1A 0.6883(5) 0.0591(3) 0.92933(10) 0.0348(8) Uani d . 1 . . C
H11 0.7975 0.0400 0.9505 0.042 Uiso calc R 1 . . H
H12 0.5584 0.0618 0.9444 0.042 Uiso calc R 1 . . H
C2A 0.7334(5) -0.0552(3) 0.90414(11) 0.0360(8) Uani d . 1 . . C
H21 0.8709 -0.0666 0.8916 0.043 Uiso calc R 1 . . H
H22 0.7322 -0.1389 0.9227 0.043 Uiso calc R 1 . . H
C3A 0.5758(5) -0.0273(3) 0.87016(10) 0.0325(8) Uani d . 1 . . C
H31 0.4378 -0.0160 0.8832 0.039 Uiso calc R 1 . . H
C4A 0.5789(5) 0.0998(3) 0.84192(11) 0.0347(8) Uani d . 1 . . C
H41 0.7143 0.0888 0.8285 0.042 Uiso calc R 1 . . H
H42 0.4749 0.1184 0.8197 0.042 Uiso calc R 1 . . H
C5A 0.5366(5) 0.2159(3) 0.86546(10) 0.0301(8) Uani d . 1 . . C
C6A 0.3861(5) 0.3246(3) 0.85368(10) 0.0335(8) Uani d . 1 . . C
H61 0.3063 0.3255 0.8303 0.040 Uiso calc R 1 . . H
C7A 0.3330(5) 0.4459(3) 0.87461(11) 0.0352(8) Uani d . 1 . . C
H71 0.2038 0.4506 0.8901 0.042 Uiso calc R 1 . . H
H72 0.3111 0.5264 0.8532 0.042 Uiso calc R 1 . . H
C8A 0.4999(5) 0.4446(3) 0.90448(10) 0.0278(7) Uani d . 1 . . C
H81 0.6182 0.4642 0.8880 0.033 Uiso calc R 1 . . H
C9A 0.5709(5) 0.3063(3) 0.93096(10) 0.0292(8) Uani d . 1 . . C
H91 0.4432 0.2842 0.9421 0.035 Uiso calc R 1 . . H
C10A 0.6718(5) 0.1980(3) 0.90378(10) 0.0294(8) Uani d . 1 . . C
C11A 0.6999(5) 0.3002(3) 0.96981(10) 0.0361(8) Uani d . 1 . . C
H111 0.7012 0.2172 0.9891 0.043 Uiso calc R 1 . . H
H112 0.8423 0.2943 0.9608 0.043 Uiso calc R 1 . . H
C12A 0.6264(5) 0.4187(3) 0.99411(10) 0.0357(8) Uani d . 1 . . C
H121 0.4990 0.4134 1.0092 0.043 Uiso calc R 1 . . H
H122 0.7312 0.4150 1.0149 0.043 Uiso calc R 1 . . H
C13A 0.5879(5) 0.5494(3) 0.96404(10) 0.0302(8) Uani d . 1 . . C
C14A 0.4234(5) 0.5488(3) 0.93240(10) 0.0287(7) Uani d . 1 . . C
H141 0.3127 0.5210 0.9495 0.034 Uiso calc R 1 . . H
C15A 0.3274(5) 0.6954(3) 0.91241(10) 0.0324(8) Uani d . 1 . . C
H151 0.4057 0.7230 0.8879 0.039 Uiso calc R 1 . . H
H152 0.1830 0.7111 0.9043 0.039 Uiso calc R 1 . . H
C16A 0.3469(5) 0.7634(3) 0.94844(11) 0.0307(8) Uani d . 1 . . C
C17A 0.4818(5) 0.6801(3) 0.97877(10) 0.0297(8) Uani d . 1 . . C
C18A 0.7873(5) 0.5662(4) 0.94260(11) 0.0403(9) Uani d . 1 . . C
H181 0.7551 0.6405 0.9194 0.060 Uiso calc R 1 . . H
H182 0.8587 0.4842 0.9319 0.060 Uiso calc R 1 . . H
H183 0.8749 0.5847 0.9628 0.060 Uiso calc R 1 . . H
C19A 0.8869(5) 0.2062(3) 0.88879(11) 0.0368(8) Uani d . 1 . . C
H191 0.9305 0.1523 0.8665 0.055 Uiso calc R 1 . . H
H192 0.9836 0.1724 0.9121 0.055 Uiso calc R 1 . . H
H193 0.8829 0.2991 0.8782 0.055 Uiso calc R 1 . . H
C23A 0.3260(5) 0.9711(3) 1.02199(10) 0.0293(8) Uani d . 1 . . C
C24A 0.3727(5) 0.9406(3) 1.06381(11) 0.0362(9) Uani d . 1 . . C
H241 0.4312 0.8510 1.0762 0.043 Uiso calc R 1 . . H
C25A 0.3330(5) 1.0429(4) 1.08760(11) 0.0372(9) Uani d . 1 . . C
H251 0.3638 1.0248 1.1165 0.045 Uiso calc R 1 . . H
C26A 0.2485(5) 1.1702(3) 1.06826(11) 0.0355(9) Uani d . 1 . . C
C27A 0.2003(5) 1.2023(3) 1.02709(11) 0.0379(9) Uani d . 1 . . C
H271 0.1421 1.2922 1.0149 0.046 Uiso calc R 1 . . H
C28A 0.2383(5) 1.1001(3) 1.00323(11) 0.0340(8) Uani d . 1 . . C
H281 0.2044 1.1189 0.9744 0.041 Uiso calc R 1 . . H
F26B 0.5592(3) -0.2582(2) 0.47092(6) 0.0465(5) Uani d . 1 . . F
O3B 0.9840(4) 0.7557(3) 0.81571(8) 0.0452(7) Uani d . 1 . . O
H3B 0.864(7) 0.795(4) 0.8270(14) 0.077(15) Uiso d . 1 . . H
N22B 0.6800(4) 0.2214(3) 0.55146(8) 0.0322(7) Uani d . 1 . . N
N21B 0.6520(4) 0.1016(3) 0.56823(8) 0.0291(6) Uani d . 1 . . N
N20B 0.6260(4) 0.0821(3) 0.61002(8) 0.0311(6) Uani d . 1 . . N
C1B 0.8546(5) 0.4596(3) 0.78353(10) 0.0356(8) Uani d . 1 . . C
H13 0.7952 0.3907 0.7992 0.043 Uiso calc R 1 . . H
H14 0.9954 0.4147 0.7757 0.043 Uiso calc R 1 . . H
C2B 0.8647(5) 0.5592(3) 0.81229(10) 0.0354(8) Uani d . 1 . . C
H23 0.7259 0.6002 0.8221 0.042 Uiso calc R 1 . . H
H24 0.9506 0.5123 0.8369 0.042 Uiso calc R 1 . . H
C3B 0.9537(5) 0.6664(4) 0.78910(11) 0.0388(9) Uani d . 1 . . C
H32 1.0906 0.6213 0.7785 0.047 Uiso calc R 1 . . H
C4B 0.8207(5) 0.7393(3) 0.75164(11) 0.0373(9) Uani d . 1 . . C
H43 0.8833 0.8065 0.7359 0.045 Uiso calc R 1 . . H
H44 0.6849 0.7867 0.7613 0.045 Uiso calc R 1 . . H
C5B 0.7950(5) 0.6445(3) 0.72309(10) 0.0309(8) Uani d . 1 . . C
C6B 0.8300(5) 0.6688(3) 0.68271(11) 0.0368(9) Uani d . 1 . . C
H62 0.8718 0.7468 0.6726 0.044 Uiso calc R 1 . . H
C7B 0.8086(6) 0.5825(4) 0.65175(11) 0.0385(9) Uani d . 1 . . C
H73 0.9464 0.5346 0.6431 0.046 Uiso calc R 1 . . H
H74 0.7367 0.6398 0.6267 0.046 Uiso calc R 1 . . H
C8B 0.6927(5) 0.4816(3) 0.66868(10) 0.0293(8) Uani d . 1 . . C
H82 0.5438 0.5286 0.6692 0.035 Uiso calc R 1 . . H
C9B 0.7645(5) 0.4176(3) 0.71340(10) 0.0287(7) Uani d . 1 . . C
H92 0.9160 0.3811 0.7118 0.034 Uiso calc R 1 . . H
C10B 0.7278(5) 0.5224(3) 0.74340(10) 0.0279(7) Uani d . 1 . . C
C11B 0.6814(5) 0.2974(3) 0.73008(10) 0.0359(8) Uani d . 1 . . C
H113 0.5357 0.3310 0.7372 0.043 Uiso calc R 1 . . H
H114 0.7556 0.2503 0.7561 0.043 Uiso calc R 1 . . H
C12B 0.6995(5) 0.1965(3) 0.69987(10) 0.0355(8) Uani d . 1 . . C
H123 0.8451 0.1498 0.6964 0.043 Uiso calc R 1 . . H
H124 0.6274 0.1292 0.7115 0.043 Uiso calc R 1 . . H
C13B 0.6070(5) 0.2678(3) 0.65770(10) 0.0300(8) Uani d . 1 . . C
C14B 0.7229(5) 0.3745(3) 0.64174(10) 0.0297(8) Uani d . 1 . . C
H142 0.8710 0.3254 0.6448 0.036 Uiso calc R 1 . . H
C15B 0.6853(5) 0.4127(3) 0.59410(10) 0.0336(8) Uani d . 1 . . C
H153 0.5564 0.4833 0.5873 0.040 Uiso calc R 1 . . H
H154 0.8003 0.4407 0.5795 0.040 Uiso calc R 1 . . H
C16B 0.6728(5) 0.2810(3) 0.58474(10) 0.0304(8) Uani d . 1 . . C
C17B 0.6413(5) 0.1961(3) 0.62064(10) 0.0300(8) Uani d . 1 . . C
C18B 0.3742(5) 0.3294(4) 0.66066(12) 0.0417(9) Uani d . 1 . . C
H184 0.3220 0.3814 0.6337 0.063 Uiso calc R 1 . . H
H185 0.3463 0.3876 0.6820 0.063 Uiso calc R 1 . . H
H186 0.3066 0.2581 0.6681 0.063 Uiso calc R 1 . . H
C19B 0.5000(5) 0.5683(3) 0.75510(11) 0.0342(8) Uani d . 1 . . C
H194 0.4772 0.6454 0.7696 0.051 Uiso calc R 1 . . H
H195 0.4621 0.4955 0.7733 0.051 Uiso calc R 1 . . H
H196 0.4162 0.5931 0.7297 0.051 Uiso calc R 1 . . H
C23B 0.6376(4) 0.0072(3) 0.54332(10) 0.0270(7) Uani d . 1 . . C
C24B 0.6573(5) -0.1234(3) 0.56087(11) 0.0334(8) Uani d . 1 . . C
H242 0.6884 -0.1514 0.5897 0.040 Uiso calc R 1 . . H
C25B 0.6315(5) -0.2143(3) 0.53639(11) 0.0349(8) Uani d . 1 . . C
H252 0.6444 -0.3046 0.5480 0.042 Uiso calc R 1 . . H
C26B 0.5872(5) -0.1695(3) 0.49513(11) 0.0337(9) Uani d . 1 . . C
C27B 0.5715(5) -0.0412(4) 0.47663(11) 0.0376(9) Uani d . 1 . . C
H272 0.5436 -0.0145 0.4477 0.045 Uiso calc R 1 . . H
C28B 0.5971(5) 0.0478(3) 0.50097(10) 0.0330(8) Uani d . 1 . . C
H28B 0.5871 0.1374 0.4889 0.040 Uiso calc R 1 . . H
F26C 0.2337(3) 1.0323(2) 0.66649(6) 0.0536(6) Uani d . 1 . . F
O3C -0.2900(4) 0.0907(3) 0.30922(8) 0.0444(6) Uani d . 1 . . O
H3C -0.152(10) 0.059(6) 0.298(2) 0.15(2) Uiso d . 1 . . H
N20C 0.1977(4) 0.6277(3) 0.54400(9) 0.0350(7) Uani d . 1 . . N
N21C 0.1559(4) 0.7627(3) 0.53910(8) 0.0306(7) Uani d . 1 . . N
N22C 0.0938(4) 0.8287(3) 0.50053(9) 0.0334(7) Uani d . 1 . . N
C1C -0.1017(6) 0.1546(4) 0.40973(11) 0.0407(9) Uani d . 1 . . C
H15 -0.0143 0.0933 0.4322 0.049 Uiso calc R 1 . . H
H16 -0.2371 0.1911 0.4219 0.049 Uiso calc R 1 . . H
C2C -0.1278(6) 0.0755(4) 0.37632(11) 0.0442(10) Uani d . 1 . . C
H25 0.0080 0.0315 0.3658 0.053 Uiso calc R 1 . . H
H26 -0.1934 0.0054 0.3885 0.053 Uiso calc R 1 . . H
C3C -0.2567(5) 0.1644(4) 0.34061(10) 0.0354(8) Uani d . 1 . . C
H33 -0.3931 0.2064 0.3521 0.043 Uiso calc R 1 . . H
C4C -0.1623(5) 0.2755(4) 0.32254(11) 0.0409(9) Uani d . 1 . . C
H45 -0.0315 0.2371 0.3090 0.049 Uiso calc R 1 . . H
H46 -0.2547 0.3374 0.3009 0.049 Uiso calc R 1 . . H
C5C -0.1239(5) 0.3522(3) 0.35545(10) 0.0322(8) Uani d . 1 . . C
C6C -0.1881(5) 0.4839(4) 0.35021(11) 0.0394(9) Uani d . 1 . . C
H63 -0.2674 0.5273 0.3260 0.047 Uiso calc R 1 . . H
C7C -0.1456(5) 0.5702(3) 0.37940(10) 0.0363(8) Uani d . 1 . . C
H75 -0.2729 0.6081 0.3942 0.044 Uiso calc R 1 . . H
H76 -0.1019 0.6452 0.3631 0.044 Uiso calc R 1 . . H
C8C 0.0192(5) 0.4930(3) 0.41123(10) 0.0309(8) Uani d . 1 . . C
H83 0.1553 0.4760 0.3972 0.037 Uiso calc R 1 . . H
C9C -0.0231(5) 0.3589(3) 0.42884(10) 0.0309(8) Uani d . 1 . . C
H93 -0.1695 0.3809 0.4376 0.037 Uiso calc R 1 . . H
C10C -0.0068(5) 0.2704(3) 0.39435(10) 0.0313(8) Uani d . 1 . . C
C11C 0.1007(5) 0.2846(3) 0.46834(10) 0.0385(9) Uani d . 1 . . C
H115 0.2421 0.2427 0.4600 0.046 Uiso calc R 1 . . H
H116 0.0407 0.2123 0.4812 0.046 Uiso calc R 1 . . H
C12C 0.1091(5) 0.3726(3) 0.50143(10) 0.0360(9) Uani d . 1 . . C
H125 -0.0276 0.4013 0.5140 0.043 Uiso calc R 1 . . H
H126 0.2060 0.3204 0.5238 0.043 Uiso calc R 1 . . H
C13C 0.1769(5) 0.4947(3) 0.48175(10) 0.0319(8) Uani d . 1 . . C
C14C 0.0212(5) 0.5711(3) 0.44645(10) 0.0317(8) Uani d . 1 . . C
H143 -0.1160 0.5809 0.4597 0.038 Uiso calc R 1 . . H
C15C 0.0451(5) 0.7141(3) 0.43686(10) 0.0364(9) Uani d . 1 . . C
H155 0.1579 0.7204 0.4171 0.044 Uiso calc R 1 . . H
H156 -0.0829 0.7797 0.4260 0.044 Uiso calc R 1 . . H
C16C 0.0945(5) 0.7295(3) 0.47990(11) 0.0322(8) Uani d . 1 . . C
C17C 0.1587(5) 0.6070(3) 0.50596(11) 0.0322(8) Uani d . 1 . . C
C18C 0.3993(5) 0.4554(4) 0.46600(11) 0.0411(9) Uani d . 1 . . C
H187 0.4332 0.5346 0.4509 0.062 Uiso calc R 1 . . H
H188 0.4133 0.3893 0.4473 0.062 Uiso calc R 1 . . H
H189 0.4922 0.4174 0.4898 0.062 Uiso calc R 1 . . H
C19C 0.2163(5) 0.2148(4) 0.38201(12) 0.0488(10) Uani d . 1 . . C
H197 0.2210 0.1733 0.3570 0.073 Uiso calc R 1 . . H
H198 0.2884 0.1481 0.4048 0.073 Uiso calc R 1 . . H
H199 0.2821 0.2874 0.3763 0.073 Uiso calc R 1 . . H
C23C 0.1719(5) 0.8314(3) 0.57207(11) 0.0314(8) Uani d . 1 . . C
C24C 0.2283(5) 0.7618(4) 0.61156(11) 0.0378(9) Uani d . 1 . . C
H243 0.2515 0.6678 0.6168 0.045 Uiso calc R 1 . . H
C25C 0.2506(5) 0.8294(4) 0.64340(11) 0.0404(9) Uani d . 1 . . C
H253 0.2901 0.7827 0.6706 0.048 Uiso calc R 1 . . H
C26C 0.2148(5) 0.9647(4) 0.63491(12) 0.0388(9) Uani d . 1 . . C
C27C 0.1579(5) 1.0355(4) 0.59644(12) 0.0396(9) Uani d . 1 . . C
H273 0.1335 1.1296 0.5918 0.048 Uiso calc R 1 . . H
C28C 0.1359(5) 0.9690(3) 0.56418(11) 0.0362(9) Uani d . 1 . . C
H283 0.0968 1.0167 0.5371 0.043 Uiso calc R 1 . . H
F26D 1.0790(3) -0.4398(2) 0.02639(6) 0.0522(6) Uani d . 1 . . F
O3D 0.0621(4) 0.9569(3) 0.27576(9) 0.0503(7) Uani d . 1 . . O
H3D 0.196(8) 0.963(5) 0.2838(16) 0.104(18) Uiso d . 1 . . H
N20D 0.8061(4) 0.0862(3) 0.10868(9) 0.0354(7) Uani d . 1 . . N
N21D 0.8018(4) -0.0411(3) 0.12223(8) 0.0322(7) Uani d . 1 . . N
N22D 0.7206(4) -0.0646(3) 0.16071(8) 0.0357(7) Uani d . 1 . . N
C1D 0.2972(6) 0.7613(3) 0.18921(11) 0.0414(9) Uani d . 1 . . C
H17 0.3865 0.7825 0.1659 0.050 Uiso calc R 1 . . H
H18 0.1705 0.7537 0.1771 0.050 Uiso calc R 1 . . H
C2D 0.2424(6) 0.8763(3) 0.21462(11) 0.0426(9) Uani d . 1 . . C
H27 0.3694 0.8902 0.2246 0.051 Uiso calc R 1 . . H
H28 0.1689 0.9591 0.1965 0.051 Uiso calc R 1 . . H
C3D 0.1107(5) 0.8487(4) 0.25151(12) 0.0430(9) Uani d . 1 . . C
H34 -0.0203 0.8407 0.2407 0.052 Uiso calc R 1 . . H
C4D 0.2135(6) 0.7184(4) 0.27809(12) 0.0442(10) Uani d . 1 . . C
H47 0.1178 0.6974 0.3001 0.053 Uiso calc R 1 . . H
H48 0.3340 0.7287 0.2919 0.053 Uiso calc R 1 . . H
C5D 0.2822(5) 0.6021(3) 0.25387(11) 0.0355(8) Uani d . 1 . . C
C6D 0.2389(5) 0.4874(4) 0.26693(12) 0.0408(9) Uani d . 1 . . C
H64 0.1550 0.4825 0.2909 0.049 Uiso calc R 1 . . H
C7D 0.3122(5) 0.3647(3) 0.24689(11) 0.0380(9) Uani d . 1 . . C
H77 0.1960 0.3500 0.2327 0.046 Uiso calc R 1 . . H
H78 0.3645 0.2866 0.2687 0.046 Uiso calc R 1 . . H
C8D 0.4805(5) 0.3762(3) 0.21531(10) 0.0308(8) Uani d . 1 . . C
H84 0.6087 0.3674 0.2308 0.037 Uiso calc R 1 . . H
C9D 0.4202(5) 0.5142(3) 0.18812(10) 0.0313(8) Uani d . 1 . . C
H94 0.2780 0.5267 0.1782 0.038 Uiso calc R 1 . . H
C10D 0.4064(5) 0.6256(3) 0.21475(10) 0.0310(8) Uani d . 1 . . C
C11D 0.5489(6) 0.5285(4) 0.14847(11) 0.0412(9) Uani d . 1 . . C
H117 0.6777 0.5451 0.1563 0.049 Uiso calc R 1 . . H
H118 0.4736 0.6081 0.1293 0.049 Uiso calc R 1 . . H
C12D 0.6027(6) 0.4084(3) 0.12474(10) 0.0396(9) Uani d . 1 . . C
H127 0.4788 0.4031 0.1109 0.048 Uiso calc R 1 . . H
H128 0.7048 0.4200 0.1030 0.048 Uiso calc R 1 . . H
C13D 0.6882(5) 0.2808(3) 0.15468(10) 0.0329(8) Uani d . 1 . . C
C14D 0.5213(5) 0.2677(3) 0.18804(10) 0.0310(8) Uani d . 1 . . C
H144 0.3920 0.2830 0.1721 0.037 Uiso calc R 1 . . H
C15D 0.5771(5) 0.1186(3) 0.20879(11) 0.0377(9) Uani d . 1 . . C
H157 0.6768 0.1001 0.2318 0.045 Uiso calc R 1 . . H
H158 0.4547 0.0902 0.2191 0.045 Uiso calc R 1 . . H
C16D 0.6690(5) 0.0558(3) 0.17196(10) 0.0327(8) Uani d . 1 . . C
C17D 0.7208(5) 0.1475(3) 0.14046(11) 0.0328(8) Uani d . 1 . . C
C18D 0.8922(5) 0.2794(4) 0.17453(11) 0.0427(9) Uani d . 1 . . C
H18A 0.9320 0.2027 0.1968 0.064 Uiso calc R 1 . . H
H18B 0.8749 0.3618 0.1862 0.064 Uiso calc R 1 . . H
H18C 0.9988 0.2729 0.1532 0.064 Uiso calc R 1 . . H
C19D 0.6195(5) 0.6312(4) 0.22778(11) 0.0387(9) Uani d . 1 . . C
H19A 0.6050 0.6825 0.2508 0.058 Uiso calc R 1 . . H
H19B 0.6834 0.6741 0.2040 0.058 Uiso calc R 1 . . H
H19C 0.7051 0.5406 0.2367 0.058 Uiso calc R 1 . . H
C23D 0.8717(5) -0.1436(3) 0.09723(10) 0.0291(8) Uani d . 1 . . C
C24D 0.8897(5) -0.1100(4) 0.05465(11) 0.0357(9) Uani d . 1 . . C
H244 0.8549 -0.0193 0.0420 0.043 Uiso calc R 1 . . H
C25D 0.9592(5) -0.2106(4) 0.03079(11) 0.0369(9) Uani d . 1 . . C
H254 0.9730 -0.1900 0.0015 0.044 Uiso calc R 1 . . H
C26D 1.0076(5) -0.3401(4) 0.05010(11) 0.0370(9) Uani d . 1 . . C
C27D 0.9898(5) -0.3758(4) 0.09188(11) 0.0368(9) Uani d . 1 . . C
H274 1.0242 -0.4669 0.1042 0.044 Uiso calc R 1 . . H
C28D 0.9196(5) -0.2748(3) 0.11611(11) 0.0345(8) Uani d . 1 . . C
H284 0.9051 -0.2963 0.1454 0.041 Uiso calc R 1 . . H
O1E 0.2747(4) 0.8872(3) 0.80312(9) 0.0555(8) Uani d . 1 . . O
H1 0.180(8) 0.838(5) 0.8079(15) 0.093(17) Uiso d . 1 . . H
O2E 0.4006(4) 0.9724(3) 0.31538(9) 0.0513(7) Uani d . 1 . . O
H2 0.498(8) 1.006(5) 0.3109(15) 0.090(18) Uiso d . 1 . . H
C1E 0.2083(9) 0.9835(6) 0.76895(17) 0.0971(19) Uani d . 1 . . C
H1E 0.0948 1.0546 0.7771 0.146 Uiso calc R 1 . . H
H2E 0.1623 0.9437 0.7472 0.146 Uiso calc R 1 . . H
H3E 0.3207 1.0207 0.7583 0.146 Uiso calc R 1 . . H
C2E 0.4607(7) 0.8764(4) 0.35118(15) 0.0694(13) Uani d . 1 . . C
H4E 0.4474 0.9209 0.3758 0.104 Uiso calc R 1 . . H
H5E 0.6032 0.8258 0.3483 0.104 Uiso calc R 1 . . H
H6E 0.3733 0.8156 0.3544 0.104 Uiso calc R 1 . . H

loop_
_atom_site_aniso_label
_atom_site_aniso_U_11
_atom_site_aniso_U_22
_atom_site_aniso_U_33
_atom_site_aniso_U_12
_atom_site_aniso_U_13
_atom_site_aniso_U_23
F26A 0.0588(14) 0.0474(14) 0.0555(14) -0.0109(11) 0.0043(11) -0.0278(11)
O3A 0.0406(15) 0.0344(15) 0.0475(16) -0.0101(12) 0.0002(13) -0.0185(12)
N20A 0.0303(16) 0.0302(16) 0.0368(17) -0.0062(13) -0.0042(13) -0.0088(14)
N21A 0.0313(15) 0.0272(16) 0.0339(17) -0.0051(13) -0.0047(13) -0.0060(14)
N22A 0.0325(16) 0.0323(17) 0.0351(17) -0.0078(13) -0.0024(13) -0.0069(14)
C1A 0.040(2) 0.027(2) 0.034(2) -0.0039(16) -0.0017(16) -0.0043(16)
C2A 0.044(2) 0.0260(19) 0.038(2) -0.0082(16) -0.0005(17) -0.0062(16)
C3A 0.0369(19) 0.0256(19) 0.037(2) -0.0067(15) 0.0056(16) -0.0142(16)
C4A 0.040(2) 0.032(2) 0.035(2) -0.0133(16) -0.0012(16) -0.0091(17)
C5A 0.0317(19) 0.030(2) 0.0314(19) -0.0120(16) 0.0020(15) -0.0072(16)
C6A 0.036(2) 0.034(2) 0.034(2) -0.0125(17) -0.0058(16) -0.0083(17)
C7A 0.039(2) 0.032(2) 0.033(2) -0.0061(16) -0.0053(16) -0.0061(16)
C8A 0.0264(17) 0.0256(19) 0.0317(19) -0.0060(14) 0.0016(14) -0.0070(15)
C9A 0.0328(18) 0.0244(18) 0.0301(19) -0.0075(15) -0.0029(15) -0.0025(15)
C10A 0.0303(18) 0.0252(19) 0.0300(19) -0.0028(15) -0.0030(15) -0.0037(15)
C11A 0.045(2) 0.0239(19) 0.036(2) -0.0038(16) -0.0080(17) -0.0029(16)
C12A 0.042(2) 0.031(2) 0.0323(19) -0.0037(16) -0.0070(16) -0.0092(16)
C13A 0.0302(18) 0.0240(19) 0.035(2) -0.0038(14) -0.0044(15) -0.0064(16)
C14A 0.0301(18) 0.0259(18) 0.0299(18) -0.0074(14) -0.0001(15) -0.0042(15)
C15A 0.038(2) 0.0278(19) 0.0299(19) -0.0053(15) -0.0035(16) -0.0063(16)
C16A 0.0312(18) 0.0252(19) 0.035(2) -0.0070(15) 0.0008(16) -0.0040(16)
C17A 0.0274(18) 0.0292(19) 0.035(2) -0.0097(15) -0.0025(15) -0.0082(17)
C18A 0.035(2) 0.039(2) 0.049(2) -0.0071(17) 0.0004(17) -0.0174(18)
C19A 0.0310(19) 0.040(2) 0.039(2) -0.0056(16) -0.0014(16) -0.0090(17)
C23A 0.0270(17) 0.031(2) 0.033(2) -0.0090(15) 0.0049(15) -0.0136(17)
C24A 0.037(2) 0.034(2) 0.039(2) -0.0094(16) -0.0059(16) -0.0091(18)
C25A 0.0344(19) 0.043(2) 0.035(2) -0.0088(17) 0.0009(16) -0.0128(18)
C26A 0.037(2) 0.034(2) 0.043(2) -0.0117(17) 0.0011(17) -0.0214(19)
C27A 0.040(2) 0.028(2) 0.044(2) -0.0061(16) 0.0028(17) -0.0057(18)
C28A 0.0329(19) 0.033(2) 0.034(2) -0.0050(16) 0.0005(16) -0.0069(17)
F26B 0.0392(11) 0.0484(13) 0.0592(14) -0.0127(10) 0.0043(10) -0.0291(11)
O3B 0.0368(15) 0.0588(18) 0.0495(16) -0.0189(13) 0.0022(13) -0.0260(14)
N22B 0.0358(16) 0.0271(16) 0.0325(17) -0.0082(13) -0.0027(13) -0.0013(14)
N21B 0.0323(15) 0.0275(16) 0.0271(16) -0.0083(12) 0.0011(12) -0.0031(13)
N20B 0.0307(15) 0.0317(17) 0.0321(17) -0.0097(13) 0.0006(12) -0.0064(13)
C1B 0.036(2) 0.039(2) 0.0312(19) -0.0086(17) -0.0033(16) -0.0070(16)
C2B 0.0327(19) 0.041(2) 0.033(2) -0.0081(16) -0.0042(16) -0.0090(17)
C3B 0.0330(19) 0.047(2) 0.042(2) -0.0152(17) 0.0025(17) -0.0167(19)
C4B 0.041(2) 0.037(2) 0.039(2) -0.0166(17) 0.0067(17) -0.0108(18)
C5B 0.0306(18) 0.0290(19) 0.034(2) -0.0080(15) 0.0002(15) -0.0085(16)
C6B 0.044(2) 0.037(2) 0.036(2) -0.0215(17) 0.0051(17) -0.0067(17)
C7B 0.046(2) 0.039(2) 0.034(2) -0.0177(18) 0.0035(17) -0.0038(17)
C8B 0.0272(17) 0.0294(19) 0.0292(18) -0.0061(15) -0.0010(14) -0.0007(16)
C9B 0.0273(17) 0.0320(19) 0.0273(18) -0.0083(15) -0.0008(14) -0.0051(15)
C10B 0.0262(17) 0.0293(19) 0.0271(18) -0.0055(15) -0.0005(14) -0.0046(15)
C11B 0.048(2) 0.037(2) 0.0255(19) -0.0154(17) 0.0006(16) -0.0054(16)
C12B 0.046(2) 0.029(2) 0.033(2) -0.0137(16) 0.0020(16) -0.0028(16)
C13B 0.0320(18) 0.0308(19) 0.0304(19) -0.0131(15) 0.0038(15) -0.0072(16)
C14B 0.0305(18) 0.0281(19) 0.0315(19) -0.0089(15) -0.0019(14) -0.0054(16)
C15B 0.040(2) 0.027(2) 0.033(2) -0.0090(16) 0.0001(16) -0.0028(16)
C16B 0.0304(18) 0.031(2) 0.0288(19) -0.0078(15) -0.0036(15) -0.0031(17)
C17B 0.0286(18) 0.028(2) 0.033(2) -0.0079(15) -0.0017(15) -0.0020(16)
C18B 0.0309(19) 0.046(2) 0.050(2) -0.0119(17) 0.0086(17) -0.0128(19)
C19B 0.0301(18) 0.035(2) 0.038(2) -0.0084(15) 0.0029(15) -0.0075(17)
C23B 0.0225(17) 0.0270(19) 0.033(2) -0.0070(14) 0.0009(14) -0.0083(16)
C24B 0.0306(19) 0.035(2) 0.033(2) -0.0097(16) 0.0037(15) -0.0022(17)
C25B 0.035(2) 0.029(2) 0.044(2) -0.0125(16) 0.0053(17) -0.0100(18)
C26B 0.0258(18) 0.036(2) 0.046(2) -0.0100(16) 0.0024(16) -0.0237(19)
C27B 0.037(2) 0.040(2) 0.034(2) -0.0044(17) -0.0079(16) -0.0097(18)
C28B 0.0334(19) 0.0278(19) 0.035(2) -0.0037(15) -0.0047(16) -0.0047(17)
F26C 0.0640(14) 0.0547(14) 0.0491(13) -0.0220(11) 0.0043(11) -0.0194(12)
O3C 0.0353(14) 0.0577(17) 0.0455(15) -0.0142(13) -0.0014(12) -0.0203(13)
N20C 0.0317(16) 0.0289(17) 0.0422(18) -0.0050(13) -0.0047(13) -0.0035(14)
N21C 0.0243(15) 0.0300(17) 0.0350(17) -0.0049(12) -0.0014(12) -0.0014(14)
N22C 0.0270(15) 0.0364(18) 0.0365(17) -0.0084(13) -0.0008(13) -0.0050(15)
C1C 0.052(2) 0.038(2) 0.033(2) -0.0144(18) -0.0033(17) -0.0031(17)
C2C 0.052(2) 0.048(2) 0.038(2) -0.0215(19) 0.0025(18) -0.0081(19)
C3C 0.0292(18) 0.048(2) 0.033(2) -0.0126(17) 0.0040(15) -0.0135(18)
C4C 0.043(2) 0.047(2) 0.031(2) -0.0085(18) -0.0024(16) -0.0065(18)
C5C 0.0299(18) 0.036(2) 0.0288(19) -0.0071(16) 0.0025(15) -0.0022(16)
C6C 0.040(2) 0.044(2) 0.029(2) -0.0042(18) -0.0065(16) -0.0007(17)
C7C 0.039(2) 0.034(2) 0.0309(19) -0.0042(16) -0.0011(16) -0.0006(16)
C8C 0.0287(18) 0.032(2) 0.0288(19) -0.0042(15) 0.0035(15) -0.0023(15)
C9C 0.0287(18) 0.035(2) 0.0257(18) -0.0055(15) 0.0009(14) -0.0006(16)
C10C 0.0248(17) 0.037(2) 0.0291(19) -0.0042(15) 0.0013(14) -0.0054(16)
C11C 0.045(2) 0.032(2) 0.037(2) -0.0081(17) -0.0048(17) -0.0020(17)
C12C 0.038(2) 0.035(2) 0.0289(19) -0.0049(17) -0.0051(16) 0.0032(17)
C13C 0.0303(19) 0.029(2) 0.034(2) -0.0029(15) -0.0022(15) -0.0058(16)
C14C 0.0283(18) 0.034(2) 0.0288(19) -0.0029(15) 0.0015(15) -0.0020(16)
C15C 0.038(2) 0.035(2) 0.032(2) -0.0039(16) 0.0024(16) -0.0028(16)
C16C 0.0227(18) 0.034(2) 0.039(2) -0.0082(15) 0.0025(15) -0.0040(18)
C17C 0.0245(18) 0.034(2) 0.034(2) -0.0028(15) -0.0026(15) -0.0024(17)
C18C 0.033(2) 0.040(2) 0.047(2) -0.0032(17) -0.0035(17) -0.0056(18)
C19C 0.037(2) 0.053(3) 0.055(3) -0.0009(19) -0.0037(19) -0.024(2)
C23C 0.0221(17) 0.035(2) 0.037(2) -0.0062(15) 0.0028(15) -0.0103(18)
C24C 0.039(2) 0.035(2) 0.042(2) -0.0140(17) 0.0030(17) -0.0049(18)
C25C 0.048(2) 0.043(2) 0.032(2) -0.0154(18) 0.0016(17) -0.0073(18)
C26C 0.036(2) 0.044(2) 0.044(2) -0.0177(18) 0.0074(17) -0.022(2)
C27C 0.036(2) 0.032(2) 0.050(3) -0.0086(17) 0.0054(18) -0.008(2)
C28C 0.0280(19) 0.035(2) 0.043(2) -0.0054(16) -0.0020(16) -0.0044(18)
F26D 0.0586(14) 0.0487(13) 0.0529(13) -0.0108(11) 0.0079(11) -0.0270(11)
O3D 0.0386(15) 0.0445(16) 0.0720(19) -0.0057(13) 0.0019(14) -0.0315(14)
N20D 0.0415(17) 0.0331(18) 0.0370(17) -0.0159(14) 0.0055(13) -0.0119(14)
N21D 0.0390(16) 0.0275(17) 0.0319(17) -0.0114(13) 0.0038(13) -0.0063(13)
N22D 0.0428(17) 0.0350(18) 0.0307(17) -0.0123(14) 0.0017(13) -0.0064(14)
C1D 0.050(2) 0.029(2) 0.045(2) -0.0067(17) -0.0080(18) -0.0099(18)
C2D 0.050(2) 0.027(2) 0.048(2) -0.0038(17) -0.0044(19) -0.0089(18)
C3D 0.035(2) 0.038(2) 0.061(3) -0.0081(18) -0.0027(19) -0.023(2)
C4D 0.049(2) 0.042(2) 0.048(2) -0.0180(19) 0.0102(19) -0.0177(19)
C5D 0.0348(19) 0.033(2) 0.040(2) -0.0094(16) 0.0037(16) -0.0123(18)
C6D 0.043(2) 0.040(2) 0.043(2) -0.0170(18) 0.0150(18) -0.0133(18)
C7D 0.045(2) 0.034(2) 0.039(2) -0.0165(17) 0.0075(17) -0.0080(17)
C8D 0.0334(19) 0.032(2) 0.0290(19) -0.0110(15) 0.0013(15) -0.0060(16)
C9D 0.0328(19) 0.0292(19) 0.0331(19) -0.0098(15) -0.0018(15) -0.0055(16)
C10D 0.0355(19) 0.0287(19) 0.0307(19) -0.0094(15) -0.0018(15) -0.0086(15)
C11D 0.056(2) 0.034(2) 0.038(2) -0.0179(18) 0.0072(18) -0.0096(18)
C12D 0.054(2) 0.037(2) 0.030(2) -0.0149(18) 0.0070(17) -0.0077(17)
C13D 0.036(2) 0.031(2) 0.035(2) -0.0112(16) 0.0040(15) -0.0093(16)
C14D 0.0327(19) 0.031(2) 0.0326(19) -0.0112(15) -0.0003(15) -0.0081(16)
C15D 0.050(2) 0.032(2) 0.034(2) -0.0155(17) 0.0026(17) -0.0054(17)
C16D 0.039(2) 0.027(2) 0.033(2) -0.0099(16) 0.0002(16) -0.0046(16)
C17D 0.0339(19) 0.037(2) 0.032(2) -0.0146(16) 0.0001(16) -0.0092(17)
C18D 0.038(2) 0.042(2) 0.051(2) -0.0121(17) 0.0059(18) -0.0146(19)
C19D 0.039(2) 0.038(2) 0.043(2) -0.0158(17) 0.0036(17) -0.0082(17)
C23D 0.0268(18) 0.028(2) 0.035(2) -0.0090(15) 0.0032(15) -0.0101(16)
C24D 0.035(2) 0.037(2) 0.037(2) -0.0116(16) 0.0051(16) -0.0092(18)
C25D 0.038(2) 0.042(2) 0.035(2) -0.0163(17) 0.0074(16) -0.0097(18)
C26D 0.0329(19) 0.041(2) 0.043(2) -0.0119(17) 0.0044(16) -0.0208(19)
C27D 0.039(2) 0.033(2) 0.039(2) -0.0096(16) -0.0002(16) -0.0068(17)
C28D 0.038(2) 0.033(2) 0.033(2) -0.0107(16) 0.0023(16) -0.0061(17)
O1E 0.0510(17) 0.063(2) 0.0577(19) -0.0286(15) -0.0118(14) -0.0001(16)
O2E 0.0450(17) 0.0498(18) 0.0617(19) -0.0159(14) -0.0083(14) -0.0088(15)
C1E 0.099(4) 0.109(4) 0.086(4) -0.058(4) -0.037(3) 0.037(4)
C2E 0.067(3) 0.046(3) 0.092(4) -0.011(2) -0.026(3) -0.002(3)

loop_
_atom_type_symbol
_atom_type_description
_atom_type_scat_dispersion_real
_atom_type_scat_dispersion_imag
_atom_type_scat_source
C C 0.0033 0.0000 'International Tables Vol C Tables 4.2.6.8 and 6.1.1.4'
H H 0.0000 0.0000 'International Tables Vol C Tables 4.2.6.8 and 6.1.1.4'
F F 0.0171 0.0000 'International Tables Vol C Tables 4.2.6.8 and 6.1.1.4'
N N 0.0061 0.0000 'International Tables Vol C Tables 4.2.6.8 and 6.1.1.4'
O O 0.0106 0.0000 'International Tables Vol C Tables 4.2.6.8 and 6.1.1.4'

loop_
_geom_angle_atom_site_label_1
_geom_angle_atom_site_label_2
_geom_angle_atom_site_label_3
_geom_angle
C3A O3A H3A 108(3)
C17A N20A N21A 101.7(3)
N20A N21A N22A 116.4(2)
N20A N21A C23A 122.0(3)
N22A N21A C23A 121.6(3)
C16A N22A N21A 101.9(3)
C2A C1A C10A 115.3(3)
C2A C1A H11 108.4
C10A C1A H11 108.4
C2A C1A H12 108.4
C10A C1A H12 108.4
H11 C1A H12 107.5
C3A C2A C1A 110.3(3)
C3A C2A H21 109.6
C1A C2A H21 109.6
C3A C2A H22 109.6
C1A C2A H22 109.6
H21 C2A H22 108.1
O3A C3A C4A 111.6(3)
O3A C3A C2A 109.4(3)
C4A C3A C2A 109.3(3)
O3A C3A H31 108.8
C4A C3A H31 108.8
C2A C3A H31 108.8
C5A C4A C3A 111.6(3)
C5A C4A H41 109.3
C3A C4A H41 109.3
C5A C4A H42 109.3
C3A C4A H42 109.3
H41 C4A H42 108.0
C6A C5A C4A 120.6(3)
C6A C5A C10A 123.3(3)
C4A C5A C10A 116.1(3)
C5A C6A C7A 124.8(3)
C5A C6A H61 117.6
C7A C6A H61 117.6
C6A C7A C8A 111.9(3)
C6A C7A H71 109.2
C8A C7A H71 109.2
C6A C7A H72 109.2
C8A C7A H72 109.2
H71 C7A H72 107.9
C14A C8A C7A 110.7(2)
C14A C8A C9A 109.9(3)
C7A C8A C9A 109.5(3)
C14A C8A H81 108.9
C7A C8A H81 108.9
C9A C8A H81 108.9
C8A C9A C11A 114.8(3)
C8A C9A C10A 111.5(2)
C11A C9A C10A 113.1(3)
C8A C9A H91 105.5
C11A C9A H91 105.5
C10A C9A H91 105.5
C5A C10A C1A 108.6(3)
C5A C10A C19A 108.6(3)
C1A C10A C19A 109.1(3)
C5A C10A C9A 109.1(2)
C1A C10A C9A 109.1(3)
C19A C10A C9A 112.3(3)
C12A C11A C9A 115.6(3)
C12A C11A H111 108.4
C9A C11A H111 108.4
C12A C11A H112 108.4
C9A C11A H112 108.4
H111 C11A H112 107.4
C13A C12A C11A 109.8(3)
C13A C12A H121 109.7
C11A C12A H121 109.7
C13A C12A H122 109.7
C11A C12A H122 109.7
H121 C12A H122 108.2
C17A C13A C12A 120.4(3)
C17A C13A C18A 107.1(3)
C12A C13A C18A 111.1(3)
C17A C13A C14A 98.2(2)
C12A C13A C14A 107.1(3)
C18A C13A C14A 112.4(3)
C8A C14A C15A 119.1(3)
C8A C14A C13A 112.5(3)
C15A C14A C13A 107.3(3)
C8A C14A H141 105.6
C15A C14A H141 105.6
C13A C14A H141 105.6
C16A C15A C14A 99.3(3)
C16A C15A H151 111.9
C14A C15A H151 111.9
C16A C15A H152 111.9
C14A C15A H152 111.9
H151 C15A H152 109.6
N22A C16A C17A 109.9(3)
N22A C16A C15A 137.9(3)
C17A C16A C15A 112.2(3)
N20A C17A C16A 110.2(3)
N20A C17A C13A 138.6(3)
C16A C17A C13A 110.7(3)
C13A C18A H181 109.5
C13A C18A H182 109.5
H181 C18A H182 109.5
C13A C18A H183 109.5
H181 C18A H183 109.5
H182 C18A H183 109.5
C10A C19A H191 109.5
C10A C19A H192 109.5
H191 C19A H192 109.5
C10A C19A H193 109.5
H191 C19A H193 109.5
H192 C19A H193 109.5
C24A C23A C28A 121.7(3)
C24A C23A N21A 119.5(3)
C28A C23A N21A 118.8(3)
C23A C24A C25A 119.0(3)
C23A C24A H241 120.5
C25A C24A H241 120.5
C26A C25A C24A 118.3(3)
C26A C25A H251 120.9
C24A C25A H251 120.9
C27A C26A C25A 123.6(3)
C27A C26A F26A 118.3(3)
C25A C26A F26A 118.1(3)
C26A C27A C28A 118.3(3)
C26A C27A H271 120.9
C28A C27A H271 120.9
C23A C28A C27A 119.1(3)
C23A C28A H281 120.5
C27A C28A H281 120.5
C3B O3B H3B 110(3)
C16B N22B N21B 102.4(3)
N20B N21B N22B 115.9(2)
N20B N21B C23B 122.2(3)
N22B N21B C23B 121.9(3)
C17B N20B N21B 102.5(3)
C2B C1B C10B 114.3(3)
C2B C1B H13 108.7
C10B C1B H13 108.7
C2B C1B H14 108.7
C10B C1B H14 108.7
H13 C1B H14 107.6
C3B C2B C1B 109.9(3)
C3B C2B H23 109.7
C1B C2B H23 109.7
C3B C2B H24 109.7
C1B C2B H24 109.7
H23 C2B H24 108.2
O3B C3B C2B 112.1(3)
O3B C3B C4B 112.2(3)
C2B C3B C4B 109.7(3)
O3B C3B H32 107.5
C2B C3B H32 107.5
C4B C3B H32 107.5
C3B C4B C5B 111.7(3)
C3B C4B H43 109.3
C5B C4B H43 109.3
C3B C4B H44 109.3
C5B C4B H44 109.3
H43 C4B H44 107.9
C6B C5B C4B 120.4(3)
C6B C5B C10B 122.8(3)
C4B C5B C10B 116.8(3)
C5B C6B C7B 124.8(3)
C5B C6B H62 117.6
C7B C6B H62 117.6
C6B C7B C8B 113.1(3)
C6B C7B H73 109.0
C8B C7B H73 109.0
C6B C7B H74 109.0
C8B C7B H74 109.0
H73 C7B H74 107.8
C14B C8B C7B 111.2(3)
C14B C8B C9B 109.4(3)
C7B C8B C9B 109.9(3)
C14B C8B H82 108.7
C7B C8B H82 108.7
C9B C8B H82 108.7
C8B C9B C11B 113.1(3)
C8B C9B C10B 112.1(3)
C11B C9B C10B 113.4(2)
C8B C9B H92 105.9
C11B C9B H92 105.9
C10B C9B H92 105.9
C5B C10B C1B 108.8(3)
C5B C10B C19B 108.4(3)
C1B C10B C19B 108.9(3)
C5B C10B C9B 110.4(2)
C1B C10B C9B 108.9(2)
C19B C10B C9B 111.3(2)
C9B C11B C12B 115.1(3)
C9B C11B H113 108.5
C12B C11B H113 108.5
C9B C11B H114 108.5
C12B C11B H114 108.5
H113 C11B H114 107.5
C13B C12B C11B 110.1(3)
C13B C12B H123 109.6
C11B C12B H123 109.6
C13B C12B H124 109.6
C11B C12B H124 109.6
H123 C12B H124 108.1
C17B C13B C12B 120.2(3)
C17B C13B C18B 106.8(3)
C12B C13B C18B 111.7(3)
C17B C13B C14B 98.2(2)
C12B C13B C14B 107.0(3)
C18B C13B C14B 112.4(3)
C8B C14B C15B 120.1(3)
C8B C14B C13B 113.5(2)
C15B C14B C13B 107.1(3)
C8B C14B H142 104.9
C15B C14B H142 104.9
C13B C14B H142 104.9
C16B C15B C14B 98.8(3)
C16B C15B H153 112.0
C14B C15B H153 112.0
C16B C15B H154 112.0
C14B C15B H154 112.0
H153 C15B H154 109.7
N22B C16B C17B 109.9(3)
N22B C16B C15B 137.7(3)
C17B C16B C15B 112.3(3)
N20B C17B C16B 109.3(3)
N20B C17B C13B 139.5(3)
C16B C17B C13B 110.5(3)
C13B C18B H184 109.5
C13B C18B H185 109.5
H184 C18B H185 109.5
C13B C18B H186 109.5
H184 C18B H186 109.5
H185 C18B H186 109.5
C10B C19B H194 109.5
C10B C19B H195 109.5
H194 C19B H195 109.5
C10B C19B H196 109.5
H194 C19B H196 109.5
H195 C19B H196 109.5
C24B C23B C28B 120.2(3)
C24B C23B N21B 120.5(3)
C28B C23B N21B 119.3(3)
C23B C24B C25B 120.0(3)
C23B C24B H242 120.0
C25B C24B H242 120.0
C26B C25B C24B 117.9(3)
C26B C25B H252 121.1
C24B C25B H252 121.1
C25B C26B C27B 123.4(3)
C25B C26B F26B 118.2(3)
C27B C26B F26B 118.4(3)
C26B C27B C28B 118.3(3)
C26B C27B H272 120.8
C28B C27B H272 120.8
C27B C28B C23B 120.1(3)
C27B C28B H28B 119.9
C23B C28B H28B 119.9
C3C O3C H3C 103(4)
C17C N20C N21C 102.3(3)
N22C N21C N20C 115.9(3)
N22C N21C C23C 121.5(3)
N20C N21C C23C 122.6(3)
C16C N22C N21C 102.1(3)
C2C C1C C10C 114.6(3)
C2C C1C H15 108.6
C10C C1C H15 108.6
C2C C1C H16 108.6
C10C C1C H16 108.6
H15 C1C H16 107.6
C3C C2C C1C 111.1(3)
C3C C2C H25 109.4
C1C C2C H25 109.4
C3C C2C H26 109.4
C1C C2C H26 109.4
H25 C2C H26 108.0
O3C C3C C2C 112.1(3)
O3C C3C C4C 111.8(3)
C2C C3C C4C 110.1(3)
O3C C3C H33 107.5
C2C C3C H33 107.5
C4C C3C H33 107.5
C5C C4C C3C 112.1(3)
C5C C4C H45 109.2
C3C C4C H45 109.2
C5C C4C H46 109.2
C3C C4C H46 109.2
H45 C4C H46 107.9
C6C C5C C4C 121.0(3)
C6C C5C C10C 122.3(3)
C4C C5C C10C 116.7(3)
C5C C6C C7C 125.3(3)
C5C C6C H63 117.3
C7C C6C H63 117.3
C6C C7C C8C 112.0(3)
C6C C7C H75 109.2
C8C C7C H75 109.2
C6C C7C H76 109.2
C8C C7C H76 109.2
H75 C7C H76 107.9
C14C C8C C7C 110.7(3)
C14C C8C C9C 109.6(2)
C7C C8C C9C 108.9(3)
C14C C8C H83 109.2
C7C C8C H83 109.2
C9C C8C H83 109.2
C8C C9C C11C 114.4(3)
C8C C9C C10C 111.2(2)
C11C C9C C10C 113.0(3)
C8C C9C H93 105.8
C11C C9C H93 105.8
C10C C9C H93 105.8
C5C C10C C19C 108.0(3)
C5C C10C C1C 108.0(3)
C19C C10C C1C 109.7(3)
C5C C10C C9C 110.1(3)
C19C C10C C9C 111.1(3)
C1C C10C C9C 109.9(2)
C9C C11C C12C 114.8(3)
C9C C11C H115 108.6
C12C C11C H115 108.6
C9C C11C H116 108.6
C12C C11C H116 108.6
H115 C11C H116 107.5
C13C C12C C11C 110.4(3)
C13C C12C H125 109.6
C11C C12C H125 109.6
C13C C12C H126 109.6
C11C C12C H126 109.6
H125 C12C H126 108.1
C17C C13C C12C 119.7(3)
C17C C13C C18C 107.0(3)
C12C C13C C18C 111.4(3)
C17C C13C C14C 98.1(2)
C12C C13C C14C 107.1(3)
C18C C13C C14C 112.8(3)
C8C C14C C15C 120.2(3)
C8C C14C C13C 113.8(3)
C15C C14C C13C 106.7(3)
C8C C14C H143 105.0
C15C C14C H143 105.0
C13C C14C H143 105.0
C16C C15C C14C 98.6(3)
C16C C15C H155 112.0
C14C C15C H155 112.0
C16C C15C H156 112.0
C14C C15C H156 112.0
H155 C15C H156 109.7
N22C C16C C17C 110.4(3)
N22C C16C C15C 137.4(3)
C17C C16C C15C 112.2(3)
N20C C17C C16C 109.3(3)
N20C C17C C13C 140.2(3)
C16C C17C C13C 110.4(3)
C13C C18C H187 109.5
C13C C18C H188 109.5
H187 C18C H188 109.5
C13C C18C H189 109.5
H187 C18C H189 109.5
H188 C18C H189 109.5
C10C C19C H197 109.5
C10C C19C H198 109.5
H197 C19C H198 109.5
C10C C19C H199 109.5
H197 C19C H199 109.5
H198 C19C H199 109.5
C24C C23C C28C 120.5(3)
C24C C23C N21C 120.2(3)
C28C C23C N21C 119.2(3)
C25C C24C C23C 119.9(3)
C25C C24C H243 120.0
C23C C24C H243 120.0
C26C C25C C24C 118.6(3)
C26C C25C H253 120.7
C24C C25C H253 120.7
C27C C26C C25C 122.7(3)
C27C C26C F26C 118.5(3)
C25C C26C F26C 118.8(3)
C26C C27C C28C 119.4(3)
C26C C27C H273 120.3
C28C C27C H273 120.3
C27C C28C C23C 119.0(3)
C27C C28C H283 120.5
C23C C28C H283 120.5
C3D O3D H3D 104(3)
C17D N20D N21D 102.1(3)
N20D N21D N22D 116.0(2)
N20D N21D C23D 122.1(3)
N22D N21D C23D 121.9(3)
C16D N22D N21D 102.2(3)
C2D C1D C10D 113.8(3)
C2D C1D H17 108.8
C10D C1D H17 108.8
C2D C1D H18 108.8
C10D C1D H18 108.8
H17 C1D H18 107.7
C3D C2D C1D 111.6(3)
C3D C2D H27 109.3
C1D C2D H27 109.3
C3D C2D H28 109.3
C1D C2D H28 109.3
H27 C2D H28 108.0
O3D C3D C4D 111.1(3)
O3D C3D C2D 111.3(3)
C4D C3D C2D 110.3(3)
O3D C3D H34 108.0
C4D C3D H34 108.0
C2D C3D H34 108.0
C3D C4D C5D 113.8(3)
C3D C4D H47 108.8
C5D C4D H47 108.8
C3D C4D H48 108.8
C5D C4D H48 108.8
H47 C4D H48 107.7
C6D C5D C4D 121.3(3)
C6D C5D C10D 122.9(3)
C4D C5D C10D 115.8(3)
C5D C6D C7D 125.1(3)
C5D C6D H64 117.5
C7D C6D H64 117.5
C6D C7D C8D 111.7(3)
C6D C7D H77 109.3
C8D C7D H77 109.3
C6D C7D H78 109.3
C8D C7D H78 109.3
H77 C7D H78 107.9
C14D C8D C7D 111.8(3)
C14D C8D C9D 110.1(3)
C7D C8D C9D 109.4(3)
C14D C8D H84 108.5
C7D C8D H84 108.5
C9D C8D H84 108.5
C8D C9D C11D 115.0(3)
C8D C9D C10D 110.8(3)
C11D C9D C10D 112.9(3)
C8D C9D H94 105.8
C11D C9D H94 105.8
C10D C9D H94 105.8
C5D C10D C1D 108.6(3)
C5D C10D C19D 108.8(3)
C1D C10D C19D 108.5(3)
C5D C10D C9D 109.7(3)
C1D C10D C9D 109.1(3)
C19D C10D C9D 112.1(3)
C9D C11D C12D 115.8(3)
C9D C11D H117 108.3
C12D C11D H117 108.3
C9D C11D H118 108.3
C12D C11D H118 108.3
H117 C11D H118 107.4
C13D C12D C11D 110.0(3)
C13D C12D H127 109.7
C11D C12D H127 109.7
C13D C12D H128 109.7
C11D C12D H128 109.7
H127 C12D H128 108.2
C17D C13D C12D 120.2(3)
C17D C13D C18D 106.7(3)
C12D C13D C18D 111.7(3)
C17D C13D C14D 98.1(2)
C12D C13D C14D 107.3(3)
C18D C13D C14D 112.1(3)
C8D C14D C13D 112.4(2)
C8D C14D C15D 119.5(3)
C13D C14D C15D 106.5(2)
C8D C14D H144 105.8
C13D C14D H144 105.8
C15D C14D H144 105.8
C16D C15D C14D 99.0(3)
C16D C15D H157 112.0
C14D C15D H157 112.0
C16D C15D H158 112.0
C14D C15D H158 112.0
H157 C15D H158 109.6
N22D C16D C17D 109.8(3)
N22D C16D C15D 138.0(3)
C17D C16D C15D 112.2(3)
N20D C17D C16D 109.9(3)
N20D C17D C13D 138.8(3)
C16D C17D C13D 110.7(3)
C13D C18D H18A 109.5
C13D C18D H18B 109.5
H18A C18D H18B 109.5
C13D C18D H18C 109.5
H18A C18D H18C 109.5
H18B C18D H18C 109.5
C10D C19D H19A 109.5
C10D C19D H19B 109.5
H19A C19D H19B 109.5
C10D C19D H19C 109.5
H19A C19D H19C 109.5
H19B C19D H19C 109.5
C28D C23D C24D 121.3(3)
C28D C23D N21D 119.1(3)
C24D C23D N21D 119.6(3)
C23D C24D C25D 119.0(3)
C23D C24D H244 120.5
C25D C24D H244 120.5
C26D C25D C24D 118.9(3)
C26D C25D H254 120.5
C24D C25D H254 120.5
C27D C26D C25D 123.2(3)
C27D C26D F26D 118.0(3)
C25D C26D F26D 118.8(3)
C26D C27D C28D 118.1(3)
C26D C27D H274 120.9
C28D C27D H274 120.9
C23D C28D C27D 119.5(3)
C23D C28D H284 120.3
C27D C28D H284 120.3
C1E O1E H1 107(3)
C2E O2E H2 104(4)
O1E C1E H1E 109.5
O1E C1E H2E 109.5
H1E C1E H2E 109.5
O1E C1E H3E 109.5
H1E C1E H3E 109.5
H2E C1E H3E 109.5
O2E C2E H4E 109.5
O2E C2E H5E 109.5
H4E C2E H5E 109.5
O2E C2E H6E 109.5
H4E C2E H6E 109.5
H5E C2E H6E 109.5

loop_
_geom_bond_atom_site_label_1
_geom_bond_atom_site_label_2
_geom_bond_site_symmetry_2
_geom_bond_distance
_geom_bond_publ_flag
F26A C26A . 1.374(4) ?
O3A C3A . 1.437(4) ?
O3A H3A . 0.85(5) ?
N20A C17A . 1.331(4) ?
N20A N21A . 1.354(4) ?
N21A N22A . 1.357(4) ?
N21A C23A . 1.435(4) ?
N22A C16A . 1.330(4) ?
C1A C2A . 1.522(4) ?
C1A C10A . 1.545(4) ?
C1A H11 . 0.9900 ?
C1A H12 . 0.9900 ?
C2A C3A . 1.508(5) ?
C2A H21 . 0.9900 ?
C2A H22 . 0.9900 ?
C3A C4A . 1.505(5) ?
C3A H31 . 1.0000 ?
C4A C5A . 1.505(4) ?
C4A H41 . 0.9900 ?
C4A H42 . 0.9900 ?
C5A C6A . 1.327(4) ?
C5A C10A . 1.535(4) ?
C6A C7A . 1.499(4) ?
C6A H61 . 0.9500 ?
C7A C8A . 1.520(4) ?
C7A H71 . 0.9900 ?
C7A H72 . 0.9900 ?
C8A C14A . 1.509(4) ?
C8A C9A . 1.534(4) ?
C8A H81 . 1.0000 ?
C9A C11A . 1.550(4) ?
C9A C10A . 1.552(4) ?
C9A H91 . 1.0000 ?
C10A C19A . 1.546(5) ?
C11A C12A . 1.545(4) ?
C11A H111 . 0.9900 ?
C11A H112 . 0.9900 ?
C12A C13A . 1.523(5) ?
C12A H121 . 0.9900 ?
C12A H122 . 0.9900 ?
C13A C17A . 1.516(4) ?
C13A C18A . 1.543(5) ?
C13A C14A . 1.552(4) ?
C14A C15A . 1.551(4) ?
C14A H141 . 1.0000 ?
C15A C16A . 1.497(4) ?
C15A H151 . 0.9900 ?
C15A H152 . 0.9900 ?
C16A C17A . 1.393(5) ?
C18A H181 . 0.9800 ?
C18A H182 . 0.9800 ?
C18A H183 . 0.9800 ?
C19A H191 . 0.9800 ?
C19A H192 . 0.9800 ?
C19A H193 . 0.9800 ?
C23A C24A . 1.375(5) ?
C23A C28A . 1.380(5) ?
C24A C25A . 1.389(4) ?
C24A H241 . 0.9500 ?
C25A C26A . 1.368(5) ?
C25A H251 . 0.9500 ?
C26A C27A . 1.358(5) ?
C27A C28A . 1.391(4) ?
C27A H271 . 0.9500 ?
C28A H281 . 0.9500 ?
F26B C26B . 1.371(3) ?
O3B C3B . 1.437(4) ?
O3B H3B . 0.90(4) ?
N22B C16B . 1.330(4) ?
N22B N21B . 1.356(4) ?
N21B N20B . 1.354(4) ?
N21B C23B . 1.407(4) ?
N20B C17B . 1.337(4) ?
C1B C2B . 1.532(4) ?
C1B C10B . 1.545(4) ?
C1B H13 . 0.9900 ?
C1B H14 . 0.9900 ?
C2B C3B . 1.511(5) ?
C2B H23 . 0.9900 ?
C2B H24 . 0.9900 ?
C3B C4B . 1.517(5) ?
C3B H32 . 1.0000 ?
C4B C5B . 1.518(4) ?
C4B H43 . 0.9900 ?
C4B H44 . 0.9900 ?
C5B C6B . 1.322(4) ?
C5B C10B . 1.529(4) ?
C6B C7B . 1.499(4) ?
C6B H62 . 0.9500 ?
C7B C8B . 1.517(5) ?
C7B H73 . 0.9900 ?
C7B H74 . 0.9900 ?
C8B C14B . 1.506(4) ?
C8B C9B . 1.540(4) ?
C8B H82 . 1.0000 ?
C9B C11B . 1.541(4) ?
C9B C10B . 1.555(4) ?
C9B H92 . 1.0000 ?
C10B C19B . 1.545(4) ?
C11B C12B . 1.541(4) ?
C11B H113 . 0.9900 ?
C11B H114 . 0.9900 ?
C12B C13B . 1.524(5) ?
C12B H123 . 0.9900 ?
C12B H124 . 0.9900 ?
C13B C17B . 1.502(4) ?
C13B C18B . 1.546(5) ?
C13B C14B . 1.559(4) ?
C14B C15B . 1.550(4) ?
C14B H142 . 1.0000 ?
C15B C16B . 1.497(4) ?
C15B H153 . 0.9900 ?
C15B H154 . 0.9900 ?
C16B C17B . 1.402(4) ?
C18B H184 . 0.9800 ?
C18B H185 . 0.9800 ?
C18B H186 . 0.9800 ?
C19B H194 . 0.9800 ?
C19B H195 . 0.9800 ?
C19B H196 . 0.9800 ?
C23B C24B . 1.379(4) ?
C23B C28B . 1.390(4) ?
C24B C25B . 1.391(4) ?
C24B H242 . 0.9500 ?
C25B C26B . 1.366(5) ?
C25B H252 . 0.9500 ?
C26B C27B . 1.370(5) ?
C27B C28B . 1.371(4) ?
C27B H272 . 0.9500 ?
C28B H28B . 0.9500 ?
F26C C26C . 1.370(4) ?
O3C C3C . 1.439(4) ?
O3C H3C . 0.98(7) ?
N20C C17C . 1.339(4) ?
N20C N21C . 1.360(4) ?
N21C N22C . 1.356(4) ?
N21C C23C . 1.411(4) ?
N22C C16C . 1.331(4) ?
C1C C2C . 1.516(5) ?
C1C C10C . 1.541(5) ?
C1C H15 . 0.9900 ?
C1C H16 . 0.9900 ?
C2C C3C . 1.510(5) ?
C2C H25 . 0.9900 ?
C2C H26 . 0.9900 ?
C3C C4C . 1.516(5) ?
C3C H33 . 1.0000 ?
C4C C5C . 1.512(5) ?
C4C H45 . 0.9900 ?
C4C H46 . 0.9900 ?
C5C C6C . 1.324(5) ?
C5C C10C . 1.528(5) ?
C6C C7C . 1.504(5) ?
C6C H63 . 0.9500 ?
C7C C8C . 1.522(5) ?
C7C H75 . 0.9900 ?
C7C H76 . 0.9900 ?
C8C C14C . 1.518(4) ?
C8C C9C . 1.539(5) ?
C8C H83 . 1.0000 ?
C9C C11C . 1.542(5) ?
C9C C10C . 1.554(4) ?
C9C H93 . 1.0000 ?
C10C C19C . 1.534(4) ?
C11C C12C . 1.543(4) ?
C11C H115 . 0.9900 ?
C11C H116 . 0.9900 ?
C12C C13C . 1.525(5) ?
C12C H125 . 0.9900 ?
C12C H126 . 0.9900 ?
C13C C17C . 1.502(5) ?
C13C C18C . 1.546(4) ?
C13C C14C . 1.557(4) ?
C14C C15C . 1.546(5) ?
C14C H143 . 1.0000 ?
C15C C16C . 1.496(5) ?
C15C H155 . 0.9900 ?
C15C H156 . 0.9900 ?
C16C C17C . 1.397(5) ?
C18C H187 . 0.9800 ?
C18C H188 . 0.9800 ?
C18C H189 . 0.9800 ?
C19C H197 . 0.9800 ?
C19C H198 . 0.9800 ?
C19C H199 . 0.9800 ?
C23C C24C . 1.385(5) ?
C23C C28C . 1.390(5) ?
C24C C25C . 1.384(5) ?
C24C H243 . 0.9500 ?
C25C C26C . 1.366(5) ?
C25C H253 . 0.9500 ?
C26C C27C . 1.362(5) ?
C27C C28C . 1.387(5) ?
C27C H273 . 0.9500 ?
C28C H283 . 0.9500 ?
F26D C26D . 1.375(4) ?
O3D C3D . 1.449(4) ?
O3D H3D . 0.98(6) ?
N20D C17D . 1.337(4) ?
N20D N21D . 1.355(4) ?
N21D N22D . 1.362(4) ?
N21D C23D . 1.425(4) ?
N22D C16D . 1.331(4) ?
C1D C2D . 1.533(5) ?
C1D C10D . 1.543(5) ?
C1D H17 . 0.9900 ?
C1D H18 . 0.9900 ?
C2D C3D . 1.508(5) ?
C2D H27 . 0.9900 ?
C2D H28 . 0.9900 ?
C3D C4D . 1.507(5) ?
C3D H34 . 1.0000 ?
C4D C5D . 1.522(4) ?
C4D H47 . 0.9900 ?
C4D H48 . 0.9900 ?
C5D C6D . 1.326(5) ?
C5D C10D . 1.525(5) ?
C6D C7D . 1.499(5) ?
C6D H64 . 0.9500 ?
C7D C8D . 1.525(4) ?
C7D H77 . 0.9900 ?
C7D H78 . 0.9900 ?
C8D C14D . 1.520(4) ?
C8D C9D . 1.538(4) ?
C8D H84 . 1.0000 ?
C9D C11D . 1.541(5) ?
C9D C10D . 1.551(4) ?
C9D H94 . 1.0000 ?
C10D C19D . 1.546(5) ?
C11D C12D . 1.542(4) ?
C11D H117 . 0.9900 ?
C11D H118 . 0.9900 ?
C12D C13D . 1.517(5) ?
C12D H127 . 0.9900 ?
C12D H128 . 0.9900 ?
C13D C17D . 1.509(5) ?
C13D C18D . 1.550(5) ?
C13D C14D . 1.559(4) ?
C14D C15D . 1.560(5) ?
C14D H144 . 1.0000 ?
C15D C16D . 1.495(5) ?
C15D H157 . 0.9900 ?
C15D H158 . 0.9900 ?
C16D C17D . 1.397(5) ?
C18D H18A . 0.9800 ?
C18D H18B . 0.9800 ?
C18D H18C . 0.9800 ?
C19D H19A . 0.9800 ?
C19D H19B . 0.9800 ?
C19D H19C . 0.9800 ?
C23D C28D . 1.379(4) ?
C23D C24D . 1.382(5) ?
C24D C25D . 1.384(4) ?
C24D H244 . 0.9500 ?
C25D C26D . 1.367(5) ?
C25D H254 . 0.9500 ?
C26D C27D . 1.360(5) ?
C27D C28D . 1.396(4) ?
C27D H274 . 0.9500 ?
C28D H284 . 0.9500 ?
O1E C1E . 1.378(5) ?
O1E H1 . 0.92(5) ?
O2E C2E . 1.409(5) ?
O2E H2 . 0.83(5) ?
C1E H1E . 0.9800 ?
C1E H2E . 0.9800 ?
C1E H3E . 0.9800 ?
C2E H4E . 0.9800 ?
C2E H5E . 0.9800 ?
C2E H6E . 0.9800 ?

loop_
_geom_hbond_atom_site_label_D
_geom_hbond_atom_site_label_H
_geom_hbond_atom_site_label_A
_geom_hbond_site_symmetry_A
_geom_hbond_distance_DH
_geom_hbond_distance_HA
_geom_hbond_distance_DA
_geom_hbond_angle_DHA
_geom_hbond_publ_flag
O1E H1 O3B 1_455 0.92(5) 1.78(5) 2.697(4) 176(5) yes
O3A H3A O1E 1_545 0.85(5) 1.87(5) 2.721(4) 175(5) yes
O3B H3B O3A 1_565 0.90(4) 1.79(5) 2.687(4) 175(4) yes
O2E H2 O3C 1_665 0.83(5) 1.89(5) 2.715(4) 171(5) yes
O3C H3C O3D 1_545 0.98(7) 1.77(6) 2.714(4) 161(6) yes
O3D H3D O2E . 0.98(6) 1.80(6) 2.740(4) 161(4) yes
C18D H18C F26A 1_644 0.98 2.43 3.400(4) 170 yes
C14C H143 F26B 1_465 1.00 2.45 3.307(4) 144 yes
C15A H151 O3A 1_565 0.99 2.51 3.434(4) 154 yes
C15D H157 O3C 1_655 0.99 2.52 3.369(4) 144 yes
C18A H183 F26D 1_566 0.98 2.48 3.417(4) 161 yes

loop_
_geom_torsion_atom_site_label_1
_geom_torsion_atom_site_label_2
_geom_torsion_atom_site_label_3
_geom_torsion_atom_site_label_4
_geom_torsion
C17A N20A N21A N22A -0.6(3)
C17A N20A N21A C23A 177.9(3)
N20A N21A N22A C16A 0.6(3)
C23A N21A N22A C16A -177.9(3)
C10A C1A C2A C3A -55.6(4)
C1A C2A C3A O3A -178.0(3)
C1A C2A C3A C4A 59.5(3)
O3A C3A C4A C5A -179.8(3)
C2A C3A C4A C5A -58.6(3)
C3A C4A C5A C6A -124.8(3)
C3A C4A C5A C10A 53.3(4)
C4A C5A C6A C7A -179.2(3)
C10A C5A C6A C7A 2.7(5)
C5A C6A C7A C8A 13.4(5)
C6A C7A C8A C14A -166.5(3)
C6A C7A C8A C9A -45.3(4)
C14A C8A C9A C11A -43.7(3)
C7A C8A C9A C11A -165.4(3)
C14A C8A C9A C10A -174.0(3)
C7A C8A C9A C10A 64.3(3)
C6A C5A C10A C1A 132.9(3)
C4A C5A C10A C1A -45.2(3)
C6A C5A C10A C19A -108.5(4)
C4A C5A C10A C19A 73.4(3)
C6A C5A C10A C9A 14.1(4)
C4A C5A C10A C9A -164.0(3)
C2A C1A C10A C5A 46.4(4)
C2A C1A C10A C19A -71.8(4)
C2A C1A C10A C9A 165.2(3)
C8A C9A C10A C5A -46.8(3)
C11A C9A C10A C5A -177.9(3)
C8A C9A C10A C1A -165.3(3)
C11A C9A C10A C1A 63.6(3)
C8A C9A C10A C19A 73.6(3)
C11A C9A C10A C19A -57.5(3)
C8A C9A C11A C12A 40.7(4)
C10A C9A C11A C12A 170.2(3)
C9A C11A C12A C13A -48.7(4)
C11A C12A C13A C17A 169.8(3)
C11A C12A C13A C18A -64.0(3)
C11A C12A C13A C14A 59.2(3)
C7A C8A C14A C15A -54.2(4)
C9A C8A C14A C15A -175.2(3)
C7A C8A C14A C13A 179.0(3)
C9A C8A C14A C13A 58.0(3)
C17A C13A C14A C8A 167.5(3)
C12A C13A C14A C8A -67.1(3)
C18A C13A C14A C8A 55.2(3)
C17A C13A C14A C15A 34.6(3)
C12A C13A C14A C15A 160.0(3)
C18A C13A C14A C15A -77.7(3)
C8A C14A C15A C16A -160.6(3)
C13A C14A C15A C16A -31.4(3)
N21A N22A C16A C17A -0.4(3)
N21A N22A C16A C15A -179.4(4)
C14A C15A C16A N22A -165.5(4)
C14A C15A C16A C17A 15.5(3)
N21A N20A C17A C16A 0.3(3)
N21A N20A C17A C13A 170.3(4)
N22A C16A C17A N20A 0.0(4)
C15A C16A C17A N20A 179.3(3)
N22A C16A C17A C13A -172.9(3)
C15A C16A C17A C13A 6.4(4)
C12A C13A C17A N20A 49.7(5)
C18A C13A C17A N20A -78.3(5)
C14A C13A C17A N20A 165.1(4)
C12A C13A C17A C16A -140.4(3)
C18A C13A C17A C16A 91.5(3)
C14A C13A C17A C16A -25.0(3)
N20A N21A C23A C24A -17.8(4)
N22A N21A C23A C24A 160.6(3)
N20A N21A C23A C28A 163.0(3)
N22A N21A C23A C28A -18.6(4)
C28A C23A C24A C25A -0.9(5)
N21A C23A C24A C25A 179.9(3)
C23A C24A C25A C26A 0.1(5)
C24A C25A C26A C27A 0.3(5)
C24A C25A C26A F26A -178.6(3)
C25A C26A C27A C28A 0.2(5)
F26A C26A C27A C28A 179.1(3)
C24A C23A C28A C27A 1.4(5)
N21A C23A C28A C27A -179.4(3)
C26A C27A C28A C23A -1.0(5)
C16B N22B N21B N20B 0.5(3)
C16B N22B N21B C23B 176.5(3)
N22B N21B N20B C17B -0.9(3)
C23B N21B N20B C17B -176.9(3)
C10B C1B C2B C3B -58.1(4)
C1B C2B C3B O3B -174.7(3)
C1B C2B C3B C4B 60.0(3)
O3B C3B C4B C5B 178.3(3)
C2B C3B C4B C5B -56.4(3)
C3B C4B C5B C6B -129.2(3)
C3B C4B C5B C10B 50.8(4)
C4B C5B C6B C7B -179.8(3)
C10B C5B C6B C7B 0.2(5)
C5B C6B C7B C8B 14.3(5)
C6B C7B C8B C14B -164.6(3)
C6B C7B C8B C9B -43.2(4)
C14B C8B C9B C11B -47.7(3)
C7B C8B C9B C11B -170.2(3)
C14B C8B C9B C10B -177.3(2)
C7B C8B C9B C10B 60.2(3)
C6B C5B C10B C1B 134.7(3)
C4B C5B C10B C1B -45.3(4)
C6B C5B C10B C19B -106.9(4)
C4B C5B C10B C19B 73.1(3)
C6B C5B C10B C9B 15.3(4)
C4B C5B C10B C9B -164.7(3)
C2B C1B C10B C5B 48.6(3)
C2B C1B C10B C19B -69.4(3)
C2B C1B C10B C9B 169.1(3)
C8B C9B C10B C5B -45.0(3)
C11B C9B C10B C5B -174.5(3)
C8B C9B C10B C1B -164.4(3)
C11B C9B C10B C1B 66.1(3)
C8B C9B C10B C19B 75.5(3)
C11B C9B C10B C19B -54.0(4)
C8B C9B C11B C12B 46.5(4)
C10B C9B C11B C12B 175.5(3)
C9B C11B C12B C13B -52.2(4)
C11B C12B C13B C17B 168.2(3)
C11B C12B C13B C18B -65.6(3)
C11B C12B C13B C14B 57.7(3)
C7B C8B C14B C15B -51.6(4)
C9B C8B C14B C15B -173.3(3)
C7B C8B C14B C13B 180.0(3)
C9B C8B C14B C13B 58.3(3)
C17B C13B C14B C8B 170.7(3)
C12B C13B C14B C8B -64.2(3)
C18B C13B C14B C8B 58.7(4)
C17B C13B C14B C15B 35.9(3)
C12B C13B C14B C15B 161.0(3)
C18B C13B C14B C15B -76.2(3)
C8B C14B C15B C16B -163.9(3)
C13B C14B C15B C16B -32.6(3)
N21B N22B C16B C17B 0.2(3)
N21B N22B C16B C15B -178.5(4)
C14B C15B C16B N22B -164.7(4)
C14B C15B C16B C17B 16.6(3)
N21B N20B C17B C16B 0.9(3)
N21B N20B C17B C13B 169.8(4)
N22B C16B C17B N20B -0.7(4)
C15B C16B C17B N20B 178.3(3)
N22B C16B C17B C13B -173.0(3)
C15B C16B C17B C13B 6.0(4)
C12B C13B C17B N20B 50.7(5)
C18B C13B C17B N20B -77.7(5)
C14B C13B C17B N20B 165.8(4)
C12B C13B C17B C16B -140.6(3)
C18B C13B C17B C16B 91.0(3)
C14B C13B C17B C16B -25.4(3)
N20B N21B C23B C24B -19.5(4)
N22B N21B C23B C24B 164.7(3)
N20B N21B C23B C28B 158.5(3)
N22B N21B C23B C28B -17.2(4)
C28B C23B C24B C25B -1.6(4)
N21B C23B C24B C25B 176.4(3)
C23B C24B C25B C26B 0.1(4)
C24B C25B C26B C27B 1.5(5)
C24B C25B C26B F26B -179.2(3)
C25B C26B C27B C28B -1.5(5)
F26B C26B C27B C28B 179.2(3)
C26B C27B C28B C23B -0.1(5)
C24B C23B C28B C27B 1.6(5)
N21B C23B C28B C27B -176.5(3)
C17C N20C N21C N22C -0.2(3)
C17C N20C N21C C23C 178.7(3)
N20C N21C N22C C16C 0.6(3)
C23C N21C N22C C16C -178.3(3)
C10C C1C C2C C3C -57.2(4)
C1C C2C C3C O3C -177.8(3)
C1C C2C C3C C4C 57.0(4)
O3C C3C C4C C5C -179.2(3)
C2C C3C C4C C5C -53.8(4)
C3C C4C C5C C6C -129.3(3)
C3C C4C C5C C10C 51.2(4)
C4C C5C C6C C7C -175.5(3)
C10C C5C C6C C7C 3.9(5)
C5C C6C C7C C8C 12.7(5)
C6C C7C C8C C14C -165.6(3)
C6C C7C C8C C9C -45.1(4)
C14C C8C C9C C11C -45.3(3)
C7C C8C C9C C11C -166.5(3)
C14C C8C C9C C10C -174.8(2)
C7C C8C C9C C10C 64.0(3)
C6C C5C C10C C19C -108.0(4)
C4C C5C C10C C19C 71.4(3)
C6C C5C C10C C1C 133.4(3)
C4C C5C C10C C1C -47.1(3)
C6C C5C C10C C9C 13.4(4)
C4C C5C C10C C9C -167.1(3)
C2C C1C C10C C5C 49.8(4)
C2C C1C C10C C19C -67.6(4)
C2C C1C C10C C9C 169.9(3)
C8C C9C C10C C5C -46.8(3)
C11C C9C C10C C5C -177.1(3)
C8C C9C C10C C19C 72.7(3)
C11C C9C C10C C19C -57.6(4)
C8C C9C C10C C1C -165.7(3)
C11C C9C C10C C1C 64.0(3)
C8C C9C C11C C12C 44.7(4)
C10C C9C C11C C12C 173.4(3)
C9C C11C C12C C13C -51.6(4)
C11C C12C C13C C17C 168.6(3)
C11C C12C C13C C18C -65.5(3)
C11C C12C C13C C14C 58.3(3)
C7C C8C C14C C15C -55.5(4)
C9C C8C C14C C15C -175.6(3)
C7C C8C C14C C13C 176.4(3)
C9C C8C C14C C13C 56.2(3)
C17C C13C C14C C8C 171.6(3)
C12C C13C C14C C8C -63.8(3)
C18C C13C C14C C8C 59.3(4)
C17C C13C C14C C15C 36.8(3)
C12C C13C C14C C15C 161.4(3)
C18C C13C C14C C15C -75.5(3)
C8C C14C C15C C16C -165.4(3)
C13C C14C C15C C16C -34.1(3)
N21C N22C C16C C17C -0.7(3)
N21C N22C C16C C15C 179.0(4)
C14C C15C C16C N22C -161.6(4)
C14C C15C C16C C17C 18.1(3)
N21C N20C C17C C16C -0.3(3)
N21C N20C C17C C13C 173.5(4)
N22C C16C C17C N20C 0.7(4)
C15C C16C C17C N20C -179.2(3)
N22C C16C C17C C13C -175.1(2)
C15C C16C C17C C13C 5.1(4)
C12C C13C C17C N20C 45.7(6)
C18C C13C C17C N20C -82.3(5)
C14C C13C C17C N20C 160.8(4)
C12C C13C C17C C16C -140.6(3)
C18C C13C C17C C16C 91.5(3)
C14C C13C C17C C16C -25.5(3)
N22C N21C C23C C24C 177.5(3)
N20C N21C C23C C24C -1.3(4)
N22C N21C C23C C28C -4.2(4)
N20C N21C C23C C28C 177.0(3)
C28C C23C C24C C25C -0.5(5)
N21C C23C C24C C25C 177.7(3)
C23C C24C C25C C26C 0.4(5)
C24C C25C C26C C27C 0.0(5)
C24C C25C C26C F26C 179.0(3)
C25C C26C C27C C28C -0.4(5)
F26C C26C C27C C28C -179.4(3)
C26C C27C C28C C23C 0.2(5)
C24C C23C C28C C27C 0.2(4)
N21C C23C C28C C27C -178.1(3)
C17D N20D N21D N22D -0.5(4)
C17D N20D N21D C23D 177.5(3)
N20D N21D N22D C16D 0.6(4)
C23D N21D N22D C16D -177.5(3)
C10D C1D C2D C3D -57.0(4)
C1D C2D C3D O3D 179.1(3)
C1D C2D C3D C4D 55.3(4)
O3D C3D C4D C5D -175.9(3)
C2D C3D C4D C5D -52.0(4)
C3D C4D C5D C6D -131.3(4)
C3D C4D C5D C10D 50.1(4)
C4D C5D C6D C7D -175.5(3)
C10D C5D C6D C7D 3.0(6)
C5D C6D C7D C8D 12.5(5)
C6D C7D C8D C14D -167.0(3)
C6D C7D C8D C9D -44.9(4)
C14D C8D C9D C11D -42.9(4)
C7D C8D C9D C11D -166.1(3)
C14D C8D C9D C10D -172.4(2)
C7D C8D C9D C10D 64.4(3)
C6D C5D C10D C1D 134.0(4)
C4D C5D C10D C1D -47.4(4)
C6D C5D C10D C19D -108.1(4)
C4D C5D C10D C19D 70.5(4)
C6D C5D C10D C9D 14.9(5)
C4D C5D C10D C9D -166.5(3)
C2D C1D C10D C5D 50.9(4)
C2D C1D C10D C19D -67.3(4)
C2D C1D C10D C9D 170.3(3)
C8D C9D C10D C5D -47.8(3)
C11D C9D C10D C5D -178.4(3)
C8D C9D C10D C1D -166.5(3)
C11D C9D C10D C1D 62.8(4)
C8D C9D C10D C19D 73.2(3)
C11D C9D C10D C19D -57.4(4)
C8D C9D C11D C12D 40.7(4)
C10D C9D C11D C12D 169.1(3)
C9D C11D C12D C13D -49.2(4)
C11D C12D C13D C17D 170.1(3)
C11D C12D C13D C18D -63.8(3)
C11D C12D C13D C14D 59.4(3)
C7D C8D C14D C13D 178.2(3)
C9D C8D C14D C13D 56.4(3)
C7D C8D C14D C15D -55.9(4)
C9D C8D C14D C15D -177.6(3)
C17D C13D C14D C8D 168.7(3)
C12D C13D C14D C8D -66.1(3)
C18D C13D C14D C8D 56.9(4)
C17D C13D C14D C15D 36.0(3)
C12D C13D C14D C15D 161.2(3)
C18D C13D C14D C15D -75.8(3)
C8D C14D C15D C16D -161.7(3)
C13D C14D C15D C16D -33.1(3)
N21D N22D C16D C17D -0.3(3)
N21D N22D C16D C15D -178.4(4)
C14D C15D C16D N22D -164.9(4)
C14D C15D C16D C17D 17.0(4)
N21D N20D C17D C16D 0.3(4)
N21D N20D C17D C13D 170.2(4)
N22D C16D C17D N20D 0.1(4)
C15D C16D C17D N20D 178.7(3)
N22D C16D C17D C13D -172.8(3)
C15D C16D C17D C13D 5.8(4)
C12D C13D C17D N20D 49.0(6)
C18D C13D C17D N20D -79.4(5)
C14D C13D C17D N20D 164.5(4)
C12D C13D C17D C16D -141.2(3)
C18D C13D C17D C16D 90.5(3)
C14D C13D C17D C16D -25.6(3)
N20D N21D C23D C28D 161.2(3)
N22D N21D C23D C28D -20.9(4)
N20D N21D C23D C24D -18.9(4)
N22D N21D C23D C24D 159.0(3)
C28D C23D C24D C25D -0.6(5)
N21D C23D C24D C25D 179.5(3)
C23D C24D C25D C26D 0.1(5)
C24D C25D C26D C27D 0.4(5)
C24D C25D C26D F26D -179.2(3)
C25D C26D C27D C28D -0.4(5)
F26D C26D C27D C28D 179.3(3)
C24D C23D C28D C27D 0.7(5)
N21D C23D C28D C27D -179.5(3)
C26D C27D C28D C23D -0.2(5)
C19A C10A C13A C18A 8.4(3)
C19B C10B C13B C18B 10.7(3)
C19C C10C C13C C18C 6.8(3)
C19D C10D C13D C18D 8.2(3)

loop_
_cod_related_entry_id
_cod_related_entry_database
_cod_related_entry_code
1 ChemSpider 26231301
